data_7200759
loop_
_publ_author_name
'Zhao, Zhen-Guo'
'Yu, Rong-Min'
'Wu, Xiao-Yuan'
'Zhang, Qi-Sheng'
'Xie, Yi-Ming'
'Wang, Fei'
'Ng, Seik Weng'
'Lu, Can-Zhong'

_publ_section_title
;
 One-pot synthesis of two new copper(i) coordination polymers: in situ
 formation of different ligands from 4-aminotriazole
;
_journal_issue 11
_journal_name_full CrystEngComm
_journal_page_first 2494
_journal_paper_doi 10.1039/b821491c
_journal_volume 11
_journal_year 2009
_chemical_formula_moiety 'C6 H10 Cu2 I N3'
_chemical_formula_sum 'C6 H10 Cu2 I N3'
_chemical_formula_weight 378.15
_chemical_name_systematic
;
?
;
_space_group_IT_number 88
_symmetry_cell_setting tetragonal
_symmetry_space_group_name_Hall '-I 4ad'
_symmetry_space_group_name_H-M 'I 41/a :2'
_atom_sites_solution_hydrogens geom
_atom_sites_solution_primary direct
_atom_sites_solution_secondary difmap
_audit_creation_method SHELXL-97
_cell_angle_alpha 90.00
_cell_angle_beta 90.00
_cell_angle_gamma 90.00
_cell_formula_units_Z 16
_cell_length_a 17.1338(12)
_cell_length_b 17.1338(12)
_cell_length_c 19.6083(13)
_cell_measurement_reflns_used 6377
_cell_measurement_temperature 293(2)
_cell_measurement_theta_max 27.4758
_cell_measurement_theta_min 2.3773
_cell_volume 5756.4(7)
_computing_cell_refinement 'CrystalClear (Rigaku/MSC Inc., 2005)'
_computing_data_collection 'CrystalClear (Rigaku/MSC Inc., 2005)'
_computing_data_reduction 'CrystalClear (Rigaku/MSC Inc., 2005)'
_computing_molecular_graphics 'SHELXL-97 (Sheldrick, 1997)'
_computing_publication_material 'SHELXL-97 (Sheldrick, 1997)'
_computing_structure_refinement 'SHELXL-97 (Sheldrick, 1997)'
_computing_structure_solution 'SHELXS-97 (Sheldrick, 1990)'
_diffrn_ambient_temperature 293(2)
_diffrn_detector_area_resol_mean 28.5714
_diffrn_measured_fraction_theta_full 0.998
_diffrn_measured_fraction_theta_max 0.998
_diffrn_measurement_device_type Saturn70
_diffrn_measurement_method CCD_Profile_fitting
_diffrn_radiation_monochromator graphite
_diffrn_radiation_source 'fine-focus sealed tube'
_diffrn_radiation_type MoK\a
_diffrn_radiation_wavelength 0.71073
_diffrn_reflns_av_R_equivalents 0.0337
_diffrn_reflns_av_sigmaI/netI 0.0192
_diffrn_reflns_limit_h_max 16
_diffrn_reflns_limit_h_min -22
_diffrn_reflns_limit_k_max 22
_diffrn_reflns_limit_k_min -21
_diffrn_reflns_limit_l_max 25
_diffrn_reflns_limit_l_min -25
_diffrn_reflns_number 21036
_diffrn_reflns_theta_full 27.50
_diffrn_reflns_theta_max 27.50
_diffrn_reflns_theta_min 2.38
_exptl_absorpt_coefficient_mu 5.065
_exptl_absorpt_correction_T_max 0.5816
_exptl_absorpt_correction_T_min 0.4797
_exptl_absorpt_correction_type multi-scan
_exptl_crystal_colour yellow
_exptl_crystal_density_diffrn 1.745
_exptl_crystal_density_method 'not measured'
_exptl_crystal_description prism
_exptl_crystal_F_000 2848
_exptl_crystal_size_max 0.17
_exptl_crystal_size_mid 0.12
_exptl_crystal_size_min 0.12
_refine_diff_density_max 1.139
_refine_diff_density_min -1.379
_refine_diff_density_rms 0.316
_refine_ls_extinction_method none
_refine_ls_goodness_of_fit_ref 1.097
_refine_ls_hydrogen_treatment conster
_refine_ls_matrix_type full
_refine_ls_number_parameters 115
_refine_ls_number_reflns 3302
_refine_ls_number_restraints 38
_refine_ls_restrained_S_all 1.116
_refine_ls_R_factor_all 0.0526
_refine_ls_R_factor_gt 0.0434
_refine_ls_shift/su_max 0.001
_refine_ls_shift/su_mean 0.000
_refine_ls_structure_factor_coef Fsqd
_refine_ls_weighting_details 'calc w=1/[\s^2^(Fo^2^)+(0.0868P)^2^+8.9465P] where P=(Fo^2^+2Fc^2^)/3'
_refine_ls_weighting_scheme calc
_refine_ls_wR_factor_gt 0.1250
_refine_ls_wR_factor_ref 0.1434
_reflns_number_gt 2922
_reflns_number_total 3302
_reflns_threshold_expression >2sigma(I)
_cod_data_source_file b821491c.txt
_cod_data_source_block 2cu
_cod_depositor_comments
;
The following automatic conversions were performed:
'_exptl_absorpt_correction_type' value 'Multi-scan' changed to
'multi-scan' according to
'/home/saulius/struct/CIF-dictionaries/cif_core.dic' dictionary named
'cif_core.dic' version 2.4.1 from 2010-06-29.

Automatic conversion script
Id: cif_fix_enum 1527 2010-12-29 10:47:43Z saulius 
;
_cod_original_sg_symbol_Hall -I4ad
_cod_original_sg_symbol_H-M I4(1)/a
_cod_database_code 7200759

loop_
_symmetry_equiv_pos_as_xyz
'x, y, z'
'-x+1/2, -y, z+1/2'
'-y+3/4, x+1/4, z+1/4'
'y+3/4, -x+3/4, z+3/4'
'x+1/2, y+1/2, z+1/2'
'-x+1, -y+1/2, z+1'
'-y+5/4, x+3/4, z+3/4'
'y+5/4, -x+5/4, z+5/4'
'-x, -y, -z'
'x-1/2, y, -z-1/2'
'y-3/4, -x-1/4, -z-1/4'
'-y-3/4, x-3/4, -z-3/4'
'-x+1/2, -y+1/2, -z+1/2'
'x, y+1/2, -z'
'y-1/4, -x+1/4, -z+1/4'
'-y-1/4, x-1/4, -z-1/4'

loop_
_atom_site_label
_atom_site_type_symbol
_atom_site_fract_x
_atom_site_fract_y
_atom_site_fract_z
_atom_site_U_iso_or_equiv
_atom_site_adp_type
_atom_site_occupancy
_atom_site_symmetry_multiplicity
_atom_site_calc_flag
_atom_site_refinement_flags
_atom_site_disorder_assembly
_atom_site_disorder_group
I1 I 0.12885(2) 0.794461(19) -0.049666(16) 0.05319(16) Uani 1 1 d . . .
Cu1 Cu 0.01748(5) 0.67400(4) -0.07142(4) 0.0646(2) Uani 1 1 d . . .
Cu2 Cu 0.19806(4) 0.61558(4) -0.10930(4) 0.0664(2) Uani 1 1 d . . .
N1 N 0.0746(2) 0.5993(2) -0.0105(2) 0.0485(9) Uani 1 1 d . . .
N2 N 0.1483(3) 0.5772(3) -0.0298(2) 0.0542(10) Uani 1 1 d . . .
N3 N 0.1219(3) 0.5188(3) 0.0671(2) 0.0548(10) Uani 1 1 d . . .
C1 C 0.0599(3) 0.5632(3) 0.0479(2) 0.0493(10) Uani 1 1 d U B .
C2 C -0.0118(4) 0.5729(4) 0.0883(3) 0.0651(14) Uani 1 1 d DU . .
H2A H -0.0378 0.5229 0.0931 0.078 Uiso 0.50 1 calc PR A 1
H2B H -0.0471 0.6082 0.0648 0.078 Uiso 0.50 1 calc PR A 1
H2C H -0.0222 0.5250 0.1130 0.078 Uiso 0.50 1 calc PR A 2
H2D H -0.0553 0.5821 0.0576 0.078 Uiso 0.50 1 calc PR A 2
C3 C 0.0078(15) 0.6059(13) 0.1593(8) 0.116(5) Uani 0.50 1 d PDU B 1
H3A H 0.0585 0.5878 0.1730 0.173 Uiso 0.50 1 calc PR B 1
H3B H -0.0305 0.5885 0.1916 0.173 Uiso 0.50 1 calc PR B 1
H3C H 0.0078 0.6619 0.1575 0.173 Uiso 0.50 1 calc PR B 1
C3' C -0.0066(15) 0.6406(11) 0.1392(10) 0.116(5) Uani 0.50 1 d PD B 2
H3'1 H -0.0455 0.6341 0.1739 0.173 Uiso 0.50 1 calc PR B 2
H3'2 H -0.0152 0.6890 0.1157 0.173 Uiso 0.50 1 calc PR B 2
H3'3 H 0.0443 0.6411 0.1597 0.173 Uiso 0.50 1 calc PR B 2
C4 C 0.1747(3) 0.5298(3) 0.0178(3) 0.0612(13) Uani 1 1 d U D .
C5 C 0.2533(5) 0.4934(5) 0.0157(5) 0.092(2) Uani 1 1 d DU . .
H5A H 0.2467 0.4376 0.0100 0.110 Uiso 0.50 1 calc PR C 3
H5B H 0.2803 0.5126 -0.0244 0.110 Uiso 0.50 1 calc PR C 3
H5C H 0.2552 0.4477 0.0449 0.110 Uiso 0.50 1 calc PR C 4
H5D H 0.2666 0.4779 -0.0305 0.110 Uiso 0.50 1 calc PR C 4
C6 C 0.3023(17) 0.506(2) 0.0735(11) 0.176(7) Uani 0.50 1 d PDU D 3
H6A H 0.3174 0.4570 0.0927 0.264 Uiso 0.50 1 calc PR D 3
H6B H 0.2744 0.5360 0.1071 0.264 Uiso 0.50 1 calc PR D 3
H6C H 0.3481 0.5345 0.0597 0.264 Uiso 0.50 1 calc PR D 3
C6' C 0.3059(17) 0.5521(16) 0.0397(15) 0.176(7) Uani 0.50 1 d PD D 4
H6'1 H 0.3442 0.5286 0.0689 0.264 Uiso 0.50 1 calc PR D 4
H6'2 H 0.2773 0.5908 0.0648 0.264 Uiso 0.50 1 calc PR D 4
H6'3 H 0.3314 0.5762 0.0016 0.264 Uiso 0.50 1 calc PR D 4

loop_
_atom_site_aniso_label
_atom_site_aniso_U_11
_atom_site_aniso_U_22
_atom_site_aniso_U_33
_atom_site_aniso_U_23
_atom_site_aniso_U_13
_atom_site_aniso_U_12
I1 0.0534(2) 0.0553(2) 0.0509(2) -0.00263(13) -0.00255(13) -0.00092(13)
Cu1 0.0690(4) 0.0641(4) 0.0607(4) 0.0178(3) 0.0057(3) 0.0156(3)
Cu2 0.0686(5) 0.0714(5) 0.0591(4) 0.0079(3) 0.0231(3) -0.0040(3)
N1 0.052(2) 0.046(2) 0.047(2) 0.0093(16) 0.0068(17) 0.0061(17)
N2 0.054(2) 0.051(2) 0.058(2) 0.0105(19) 0.0080(19) 0.0018(18)
N3 0.062(3) 0.052(2) 0.051(2) 0.0136(18) -0.0042(19) 0.0016(19)
C1 0.061(3) 0.043(2) 0.043(2) 0.0071(18) 0.0041(19) 0.001(2)
C2 0.076(3) 0.063(3) 0.056(3) 0.014(2) 0.016(3) 0.005(3)
C3 0.132(8) 0.108(8) 0.107(7) -0.014(7) 0.023(6) 0.018(7)
C3' 0.132(8) 0.108(8) 0.107(7) -0.014(7) 0.023(6) 0.018(7)
C4 0.054(3) 0.061(3) 0.068(3) 0.017(3) 0.002(2) 0.000(2)
C5 0.070(4) 0.098(4) 0.107(5) 0.028(4) 0.001(3) 0.009(3)
C6 0.132(12) 0.185(16) 0.211(16) 0.055(13) 0.002(13) -0.002(13)
C6' 0.132(12) 0.185(16) 0.211(16) 0.055(13) 0.002(13) -0.002(13)

loop_
_atom_type_symbol
_atom_type_description
_atom_type_scat_dispersion_real
_atom_type_scat_dispersion_imag
_atom_type_scat_source
C C 0.0033 0.0016 'International Tables Vol C Tables 4.2.6.8 and 6.1.1.4'
H H 0.0000 0.0000 'International Tables Vol C Tables 4.2.6.8 and 6.1.1.4'
N N 0.0061 0.0033 'International Tables Vol C Tables 4.2.6.8 and 6.1.1.4'
Cu Cu 0.3201 1.2651 'International Tables Vol C Tables 4.2.6.8 and 6.1.1.4'
I I -0.4742 1.8119 'International Tables Vol C Tables 4.2.6.8 and 6.1.1.4'

loop_
_geom_angle_atom_site_label_1
_geom_angle_atom_site_label_2
_geom_angle_atom_site_label_3
_geom_angle
_geom_angle_site_symmetry_1
_geom_angle_site_symmetry_3
_geom_angle_publ_flag
Cu1 I1 Cu1 64.06(3) 6_464 16_665 ?
Cu1 I1 Cu1 58.61(3) 6_464 . ?
Cu1 I1 Cu1 60.96(2) 16_665 . ?
N1 Cu1 I1 120.38(12) . 6_464 ?
N1 Cu1 Cu1 137.00(13) . 6_464 ?
I1 Cu1 Cu1 65.24(3) 6_464 6_464 ?
N1 Cu1 I1 104.92(12) . 11_565 ?
I1 Cu1 I1 112.63(3) 6_464 11_565 ?
Cu1 Cu1 I1 111.216(17) 6_464 11_565 ?
N1 Cu1 Cu1 129.13(12) . 16_665 ?
I1 Cu1 Cu1 110.26(3) 6_464 16_665 ?
Cu1 Cu1 Cu1 61.782(16) 6_464 16_665 ?
I1 Cu1 Cu1 55.83(3) 11_565 16_665 ?
N1 Cu1 Cu1 161.05(13) . 11_565 ?
I1 Cu1 Cu1 60.11(2) 6_464 11_565 ?
Cu1 Cu1 Cu1 61.782(16) 6_464 11_565 ?
I1 Cu1 Cu1 61.59(3) 11_565 11_565 ?
Cu1 Cu1 Cu1 56.44(3) 16_665 11_565 ?
N1 Cu1 I1 92.65(12) . . ?
I1 Cu1 I1 118.14(3) 6_464 . ?
Cu1 Cu1 I1 56.15(3) 6_464 . ?
I1 Cu1 I1 105.46(3) 11_565 . ?
Cu1 Cu1 I1 57.45(2) 16_665 . ?
Cu1 Cu1 I1 103.55(2) 11_565 . ?
N2 Cu2 N3 162.35(19) . 4_454 ?
C1 N1 N2 106.5(4) . . ?
C1 N1 Cu1 136.0(4) . . ?
N2 N1 Cu1 117.5(3) . . ?
C4 N2 N1 107.0(4) . . ?
C4 N2 Cu2 129.9(4) . . ?
N1 N2 Cu2 123.1(3) . . ?
C4 N3 C1 104.4(4) . . ?
C4 N3 Cu2 124.3(4) . 3 ?
C1 N3 Cu2 131.0(4) . 3 ?
N1 C1 N3 110.6(4) . . ?
N1 C1 C2 124.8(5) . . ?
N3 C1 C2 124.5(4) . . ?
C1 C2 C3' 112.7(11) . . ?
C1 C2 C3 110.2(11) . . ?
C3' C2 C3 28.5(11) . . ?
C1 C2 H2A 109.6 . . ?
C3' C2 H2A 129.2 . . ?
C3 C2 H2A 109.6 . . ?
C1 C2 H2B 109.6 . . ?
C3' C2 H2B 82.7 . . ?
C3 C2 H2B 109.6 . . ?
H2A C2 H2B 108.1 . . ?
C1 C2 H2C 109.1 . . ?
C3' C2 H2C 109.1 . . ?
C3 C2 H2C 84.2 . . ?
H2A C2 H2C 28.2 . . ?
H2B C2 H2C 130.5 . . ?
C1 C2 H2D 109.1 . . ?
C3' C2 H2D 109.1 . . ?
C3 C2 H2D 132.0 . . ?
H2A C2 H2D 81.5 . . ?
H2B C2 H2D 29.3 . . ?
H2C C2 H2D 107.8 . . ?
C2 C3 H3A 109.5 . . ?
C2 C3 H3B 109.5 . . ?
H3A C3 H3B 109.5 . . ?
C2 C3 H3C 109.5 . . ?
H3A C3 H3C 109.5 . . ?
H3B C3 H3C 109.5 . . ?
C2 C3' H3'1 109.5 . . ?
C2 C3' H3'2 109.5 . . ?
H3'1 C3' H3'2 109.5 . . ?
C2 C3' H3'3 109.5 . . ?
H3'1 C3' H3'3 109.5 . . ?
H3'2 C3' H3'3 109.5 . . ?
N2 C4 N3 111.5(5) . . ?
N2 C4 C5 123.5(6) . . ?
N3 C4 C5 125.0(5) . . ?
C6 C5 C6' 42.2(15) . . ?
C6 C5 C4 116.6(16) . . ?
C6' C5 C4 105.5(15) . . ?
C6 C5 H5A 108.2 . . ?
C6' C5 H5A 143.6 . . ?
C4 C5 H5A 108.2 . . ?
C6 C5 H5B 108.2 . . ?
C6' C5 H5B 74.2 . . ?
C4 C5 H5B 108.2 . . ?
H5A C5 H5B 107.3 . . ?
C6 C5 H5C 68.7 . . ?
C6' C5 H5C 110.6 . . ?
C4 C5 H5C 110.6 . . ?
H5A C5 H5C 43.5 . . ?
H5B C5 H5C 137.5 . . ?
C6 C5 H5D 130.2 . . ?
C6' C5 H5D 110.6 . . ?
C4 C5 H5D 110.6 . . ?
H5A C5 H5D 69.6 . . ?
H5B C5 H5D 39.2 . . ?
H5C C5 H5D 108.8 . . ?
C5 C6 H6A 109.5 . . ?
C5 C6 H6B 109.5 . . ?
H6A C6 H6B 109.5 . . ?
C5 C6 H6C 109.5 . . ?
H6A C6 H6C 109.5 . . ?
H6B C6 H6C 109.5 . . ?
C5 C6' H6'1 109.5 . . ?
C5 C6' H6'2 109.5 . . ?
H6'1 C6' H6'2 109.5 . . ?
C5 C6' H6'3 109.5 . . ?
H6'1 C6' H6'3 109.5 . . ?
H6'2 C6' H6'3 109.5 . . ?

loop_
_geom_bond_atom_site_label_1
_geom_bond_atom_site_label_2
_geom_bond_distance
_geom_bond_site_symmetry_2
_geom_bond_publ_flag
I1 Cu1 2.6000(8) 6_464 ?
I1 Cu1 2.7246(8) 16_665 ?
I1 Cu1 2.8430(9) . ?
Cu1 N1 2.006(4) . ?
Cu1 I1 2.6000(8) 6_464 ?
Cu1 Cu1 2.6725(15) 6_464 ?
Cu1 I1 2.7246(8) 11_565 ?
Cu1 Cu1 2.8260(12) 16_665 ?
Cu1 Cu1 2.8261(12) 11_565 ?
Cu2 N2 1.895(4) . ?
Cu2 N3 1.897(4) 4_454 ?
N1 C1 1.326(6) . ?
N1 N2 1.371(6) . ?
N2 C4 1.317(7) . ?
N3 C4 1.338(7) . ?
N3 C1 1.360(7) . ?
N3 Cu2 1.897(4) 3 ?
C1 C2 1.472(8) . ?
C2 C3' 1.533(14) . ?
C2 C3 1.540(14) . ?
C2 H2A 0.9700 . ?
C2 H2B 0.9700 . ?
C2 H2C 0.9700 . ?
C2 H2D 0.9700 . ?
C3 H3A 0.9600 . ?
C3 H3B 0.9600 . ?
C3 H3C 0.9600 . ?
C3' H3'1 0.9600 . ?
C3' H3'2 0.9600 . ?
C3' H3'3 0.9600 . ?
C4 C5 1.485(9) . ?
C5 C6 1.43(2) . ?
C5 C6' 1.43(2) . ?
C5 H5A 0.9700 . ?
C5 H5B 0.9700 . ?
C5 H5C 0.9700 . ?
C5 H5D 0.9700 . ?
C6 H6A 0.9600 . ?
C6 H6B 0.9600 . ?
C6 H6C 0.9600 . ?
C6' H6'1 0.9600 . ?
C6' H6'2 0.9600 . ?
C6' H6'3 0.9600 . ?
